data_1501724
loop_
_publ_author_name
'Naumov, Pan\<ce'
'Topcu, Yildiray'
'Eckert-Maksi\'c, Mirjana'
'Glasovac, Zoran'
'Pavo\<sevi\'c, Fabijan'
'Kochunnoonny, Manoj'
'Hara, Hideyuki'

_publ_section_title
;
 Photoinduced rearrangement of aromatic N-chloroamides to chloroaromatic
 amides in the solid state: inverted \P(N)-\S(N) occupational stability of
 amidyl radicals.
;
_journal_issue 26
_journal_name_full 'The journal of physical chemistry. A'
_journal_page_first 7834
_journal_page_last 7848
_journal_paper_doi 10.1021/jp203771c
_journal_volume 115
_journal_year 2011
_chemical_formula_sum 'C9 H10 Cl N O'
_chemical_formula_weight 183.63
_chemical_name_common para-methyl-N-chloroacetanilide
_chemical_name_systematic
; 
 ? 
;
_space_group_IT_number 62
_symmetry_cell_setting orthorhombic
_symmetry_space_group_name_Hall '-P 2ac 2n'
_symmetry_space_group_name_H-M 'P n m a'
_atom_sites_solution_hydrogens geom
_atom_sites_solution_primary direct
_atom_sites_solution_secondary difmap
_audit_creation_method SHELXL-97
_cell_angle_alpha 90.00
_cell_angle_beta 90.00
_cell_angle_gamma 90.00
_cell_formula_units_Z 4
_cell_length_a 13.383(8)
_cell_length_b 6.769(4)
_cell_length_c 10.267(6)
_cell_measurement_reflns_used 3784
_cell_measurement_temperature 293(2)
_cell_measurement_theta_max 26.54
_cell_measurement_theta_min 2.50
_cell_volume 930.1(10)
_computing_cell_refinement 'APEX2 software (Bruker, 2007)'
_computing_data_collection 'APEX2 software (Bruker, 2007)'
_computing_data_reduction 'SAINT (Bruker, 2007)'
_computing_molecular_graphics 'DIAMOND (Brandenburg, 2005)'
_computing_publication_material 'WinGX (Farrugia, 1999)'
_computing_structure_refinement 'SHELXL-97 (Sheldrick, 2008)'
_computing_structure_solution 'SHELXS-97 (Sheldrick, 2008)'
_diffrn_ambient_temperature 293(2)
_diffrn_measured_fraction_theta_full 0.967
_diffrn_measured_fraction_theta_max 0.967
_diffrn_measurement_device_type 'Bruker SMART APEX2 diffractometer'
_diffrn_measurement_method '\f and \w scans'
_diffrn_radiation_monochromator 'multilayer confocal TXS mirror'
_diffrn_radiation_source 'rotating anode'
_diffrn_radiation_type MoK\a
_diffrn_radiation_wavelength 0.71073
_diffrn_reflns_av_R_equivalents 0.0197
_diffrn_reflns_av_sigmaI/netI 0.0108
_diffrn_reflns_limit_h_max 16
_diffrn_reflns_limit_h_min -17
_diffrn_reflns_limit_k_max 8
_diffrn_reflns_limit_k_min -9
_diffrn_reflns_limit_l_max 13
_diffrn_reflns_limit_l_min -13
_diffrn_reflns_number 10101
_diffrn_reflns_theta_full 28.38
_diffrn_reflns_theta_max 28.38
_diffrn_reflns_theta_min 2.50
_exptl_absorpt_coefficient_mu 0.361
_exptl_absorpt_correction_T_max 0.93
_exptl_absorpt_correction_T_min 0.89
_exptl_absorpt_correction_type empirical
_exptl_absorpt_process_details 'SADABS (Sheldrick, 1996)'
_exptl_crystal_colour colourless
_exptl_crystal_density_diffrn 1.311
_exptl_crystal_density_method 'not measured'
_exptl_crystal_description flat
_exptl_crystal_F_000 384
_exptl_crystal_size_max 0.32
_exptl_crystal_size_mid 0.28
_exptl_crystal_size_min 0.17
_refine_diff_density_max 0.206
_refine_diff_density_min -0.194
_refine_diff_density_rms 0.035
_refine_ls_extinction_method none
_refine_ls_goodness_of_fit_ref 1.039
_refine_ls_hydrogen_treatment mixed
_refine_ls_matrix_type full
_refine_ls_number_parameters 75
_refine_ls_number_reflns 1219
_refine_ls_number_restraints 0
_refine_ls_restrained_S_all 1.039
_refine_ls_R_factor_all 0.0540
_refine_ls_R_factor_gt 0.0405
_refine_ls_shift/su_max 0.000
_refine_ls_shift/su_mean 0.000
_refine_ls_structure_factor_coef Fsqd
_refine_ls_weighting_details 'calc w=1/[\s^2^(Fo^2^)+(0.0841P)^2^+0.1690P] where P=(Fo^2^+2Fc^2^)/3'
_refine_ls_weighting_scheme calc
_refine_ls_wR_factor_gt 0.1365
_refine_ls_wR_factor_ref 0.1518
_reflns_number_gt 915
_reflns_number_total 1219
_reflns_threshold_expression >2sigma(I)
_cod_data_source_file jp203771c_si_003.cif
_cod_data_source_block shelxl
_cod_depositor_comments
;
The following automatic conversions were performed:

'_symmetry_cell_setting' value 'Orthorhombic' changed to
'orthorhombic' according to
/home/saulius/struct/CIF-dictionaries/cif_core.dic dictionary named
'cif_core.dic' version 2.4.1 from 2010-06-29.

Automatic conversion script
Id: cif_fix_values 1715 2011-07-08 13:25:40Z adriana 
;
_cod_original_cell_volume 930.1(9)
_cod_original_sg_symbol_H-M Pnma
_cod_database_code 1501724

loop_
_symmetry_equiv_pos_as_xyz
'x, y, z'
'-x+1/2, -y, z+1/2'
'-x, y+1/2, -z'
'x+1/2, -y+1/2, -z+1/2'
'-x, -y, -z'
'x-1/2, y, -z-1/2'
'x, -y-1/2, z'
'-x-1/2, y-1/2, z-1/2'

loop_
_atom_site_label
_atom_site_type_symbol
_atom_site_fract_x
_atom_site_fract_y
_atom_site_fract_z
_atom_site_U_iso_or_equiv
_atom_site_adp_type
_atom_site_occupancy
_atom_site_symmetry_multiplicity
_atom_site_calc_flag
_atom_site_refinement_flags
Cl1 Cl 0.36372(5) 0.2500 0.66056(9) 0.0920(4) Uani 1 2 d S
H2 H 0.5501(14) -0.054(3) 0.7861(17) 0.071(5) Uiso 1 1 d .
H3 H 0.6356(17) -0.045(4) 0.978(2) 0.094(7) Uiso 1 1 d .
N1 N 0.49048(16) 0.2500 0.6468(2) 0.0666(6) Uani 1 2 d S
C6 C 0.5289(2) 0.2500 0.5248(2) 0.0654(6) Uani 1 2 d S
C1 C 0.54434(17) 0.2500 0.7679(2) 0.0566(5) Uani 1 2 d S
C4 C 0.64466(17) 0.2500 1.0041(2) 0.0619(6) Uani 1 2 d S
C7 C 0.6409(2) 0.2500 0.5181(3) 0.0801(8) Uani 1 2 d S
H7A H 0.6678 0.2500 0.6048 0.120 Uiso 1 2 calc SR
H7B H 0.6632 0.3658 0.4727 0.120 Uiso 0.50 1 calc PR
H7C H 0.6632 0.1342 0.4727 0.120 Uiso 0.50 1 calc PR
C2 C 0.56962(15) 0.0739(3) 0.82463(17) 0.0692(5) Uani 1 1 d .
O1 O 0.47642(19) 0.2500 0.42942(18) 0.0903(7) Uani 1 2 d S
C5 C 0.6980(3) 0.2500 1.1329(2) 0.0866(9) Uani 1 2 d S
H5A H 0.7092 0.3837 1.1605 0.130 Uiso 0.50 1 calc PR
H5B H 0.7609 0.1835 1.1241 0.130 Uiso 0.50 1 calc PR
H5C H 0.6578 0.1828 1.1965 0.130 Uiso 0.50 1 calc PR
C3 C 0.61958(15) 0.0761(3) 0.94293(18) 0.0718(5) Uani 1 1 d .

loop_
_atom_site_aniso_label
_atom_site_aniso_U_11
_atom_site_aniso_U_22
_atom_site_aniso_U_33
_atom_site_aniso_U_23
_atom_site_aniso_U_13
_atom_site_aniso_U_12
Cl1 0.0591(4) 0.1188(7) 0.0981(6) 0.000 -0.0134(3) 0.000
N1 0.0578(11) 0.0826(14) 0.0593(11) 0.000 -0.0110(8) 0.000
C6 0.0827(17) 0.0570(12) 0.0566(13) 0.000 -0.0121(12) 0.000
C1 0.0522(11) 0.0663(13) 0.0515(11) 0.000 -0.0016(9) 0.000
C4 0.0545(11) 0.0862(16) 0.0451(11) 0.000 0.0054(9) 0.000
C7 0.0813(18) 0.100(2) 0.0584(14) 0.000 0.0082(12) 0.000
C2 0.0793(12) 0.0615(10) 0.0667(10) -0.0021(8) -0.0106(8) -0.0024(8)
O1 0.1107(16) 0.0982(15) 0.0621(11) 0.000 -0.0287(11) 0.000
C5 0.090(2) 0.116(2) 0.0536(14) 0.000 -0.0094(13) 0.000
C3 0.0808(12) 0.0695(11) 0.0650(10) 0.0114(9) -0.0095(8) 0.0028(9)

loop_
_atom_type_symbol
_atom_type_description
_atom_type_scat_dispersion_real
_atom_type_scat_dispersion_imag
_atom_type_scat_source
C C 0.0033 0.0016 'International Tables Vol C Tables 4.2.6.8 and 6.1.1.4'
N N 0.0061 0.0033 'International Tables Vol C Tables 4.2.6.8 and 6.1.1.4'
O O 0.0106 0.0060 'International Tables Vol C Tables 4.2.6.8 and 6.1.1.4'
Cl Cl 0.1484 0.1585 'International Tables Vol C Tables 4.2.6.8 and 6.1.1.4'
H H 0.0000 0.0000 'International Tables Vol C Tables 4.2.6.8 and 6.1.1.4'

loop_
_geom_angle_atom_site_label_1
_geom_angle_atom_site_label_2
_geom_angle_atom_site_label_3
_geom_angle
_geom_angle_site_symmetry_1
_geom_angle_site_symmetry_3
C6 N1 C1 127.6(2) . .
C6 N1 Cl1 117.08(17) . .
C1 N1 Cl1 115.34(16) . .
O1 C6 N1 122.0(3) . .
O1 C6 C7 123.0(3) . .
N1 C6 C7 114.9(2) . .
C2 C1 C2 121.0(2) 7_565 .
C2 C1 N1 119.49(11) 7_565 .
C2 C1 N1 119.49(11) . .
C3 C4 C3 117.7(2) . 7_565
C3 C4 C5 121.16(11) . .
C3 C4 C5 121.15(11) 7_565 .
C6 C7 H7A 109.5 . .
C6 C7 H7B 109.5 . .
H7A C7 H7B 109.5 . .
C6 C7 H7C 109.5 . .
H7A C7 H7C 109.5 . .
H7B C7 H7C 109.5 . .
C1 C2 C3 118.87(18) . .
C1 C2 H2 121.8(11) . .
C3 C2 H2 119.3(11) . .
C4 C5 H5A 109.5 . .
C4 C5 H5B 109.5 . .
H5A C5 H5B 109.5 . .
C4 C5 H5C 109.5 . .
H5A C5 H5C 109.5 . .
H5B C5 H5C 109.5 . .
C4 C3 C2 121.76(19) . .
C4 C3 H3 121.9(15) . .
C2 C3 H3 116.3(15) . .

loop_
_geom_bond_atom_site_label_1
_geom_bond_atom_site_label_2
_geom_bond_distance
_geom_bond_site_symmetry_2
Cl1 N1 1.702(2) .
N1 C6 1.354(3) .
N1 C1 1.437(3) .
C6 O1 1.205(3) .
C6 C7 1.500(4) .
C1 C2 1.369(2) 7_565
C1 C2 1.369(2) .
C4 C3 1.376(2) .
C4 C3 1.376(2) 7_565
C4 C5 1.503(4) .
C7 H7A 0.9600 .
C7 H7B 0.9600 .
C7 H7C 0.9600 .
C2 C3 1.387(3) .
C2 H2 0.99(2) .
C5 H5A 0.9600 .
C5 H5B 0.9600 .
C5 H5C 0.9600 .
C3 H3 0.92(3) .

loop_
_geom_hbond_atom_site_label_D
_geom_hbond_atom_site_label_H
_geom_hbond_atom_site_label_A
_geom_hbond_distance_DH
_geom_hbond_distance_HA
_geom_hbond_distance_DA
_geom_hbond_angle_DHA
_geom_hbond_site_symmetry_A
C2 H2 O1 0.99(2) 2.605(19) 3.463(3) 145.5(14) 5_656
